data_1007008
loop_
_publ_author_name
'Durif, A.'
'Averbuch-Pouchot, M. T.'
'Guitel, J. C.'

_publ_section_title
;
 Structure cristalline de (NH~4~)~2~SiP~4~O~13~: un nouvel exemple
 de silicium hexacoordin\'e
;
_journal_coden_ASTM ACBCAR
_journal_issue 11
_journal_name_full
;
 Acta Crystallographica, Section B: Structural Crystallography and
 Crystal Chemistry
;
_journal_page_first 2957
_journal_page_last 2960
_journal_paper_doi 10.1107/S0567740876009370
_journal_volume 32
_journal_year 1976
_chemical_formula_structural '(N H4)2 SI P4 O13'
_chemical_formula_sum 'H8 N2 O13 P4 Si'
_chemical_name_systematic 'Diammonium silicon tetraphosphate'
_space_group_IT_number 2
_symmetry_cell_setting triclinic
_symmetry_Int_Tables_number 2
_symmetry_space_group_name_Hall '-P 1'
_symmetry_space_group_name_H-M 'P -1'
_cell_angle_alpha 97.86(1)
_cell_angle_beta 96.74(1)
_cell_angle_gamma 83.89(1)
_cell_formula_units_Z 2
_cell_length_a 15.14(1)
_cell_length_b 7.684(5)
_cell_length_c 4.861(5)
_cell_volume 554.0
_refine_ls_R_factor_all 0.035
_cod_database_code 1007008

loop_
_symmetry_equiv_pos_as_xyz
x,y,z
-x,-y,-z

loop_
_atom_site_label
_atom_site_type_symbol
_atom_site_symmetry_multiplicity
_atom_site_Wyckoff_symbol
_atom_site_fract_x
_atom_site_fract_y
_atom_site_fract_z
_atom_site_occupancy
_atom_site_attached_hydrogens
_atom_site_calc_flag
Si1 Si4+ 2 i 0.75896(6) 0.0618(1) 0.0439(2) 1. 0 d
P1 P5+ 2 i 0.85025(5) 0.2134(1) 0.6039(1) 1. 0 d
P2 P5+ 2 i 0.69218(6) 0.4094(1) 0.8195(2) 1. 0 d
P3 P5+ 2 i 0.78874(5) 0.6806(1) 0.1797(2) 1. 0 d
P4 P5+ 2 i 0.66334(5) 0.9138(1) 0.4800(1) 1. 0 d
O1 O2- 2 i 0.9367(2) 0.2872(3) 0.6948(5) 1. 0 d
O2 O2- 2 i 0.8281(1) 0.0764(3) 0.7814(4) 1. 0 d
O3 O2- 2 i 0.8445(1) 0.1365(3) 0.2960(4) 1. 0 d
O4 O2- 2 i 0.7704(2) 0.3706(3) 0.6272(5) 1. 0 d
O5 O2- 2 i 0.6032(2) 0.4221(3) 0.6638(5) 1. 0 d
O6 O2- 2 i 0.7093(1) 0.2806(3) 0.0342(4) 1. 0 d
O7 O2- 2 i 0.7076(1) 0.6003(3) 0.9791(4) 1. 0 d
O8 O2- 2 i 0.8654(2) 0.5528(3) 0.2301(5) 1. 0 d
O9 O2- 2 i 0.8076(1) 0.8417(3) 0.0537(4) 1. 0 d
O10 O2- 2 i 0.7414(1) 0.7522(3) 0.4523(4) 1. 0 d
O11 O2- 2 i 0.5748(2) 0.8509(3) 0.3834(5) 1. 0 d
O12 O2- 2 i 0.6894(1) 0.0485(3) 0.3060(4) 1. 0 d
O13 O2- 2 i 0.6721(1) 0.9846(3) 0.7892(4) 1. 0 d
N1 N3- 2 i 0.4940(2) 0.7438(4) 0.8266(6) 1. 4 d
N2 N3- 2 i 0.0322(2) 0.3140(5) 0.2310(6) 1. 4 d

loop_
_atom_type_symbol
_atom_type_oxidation_number
Si4+ 4.000
P5+ 5.000
O2- -2.000
N3- -3.000
H1+ 1.000
